data_4344710
loop_
_publ_author_name
'Chapman, Andy M.'
'Flynn, Stephanie R.'
'Wass, Duncan F.'

_publ_section_title
;
 Unexpected Formation of Early Late Heterobimetallic Complexes from
 Transition Metal Frustrated Lewis Pairs.
;
_journal_issue 3
_journal_name_full 'Inorganic chemistry'
_journal_page_first 1017
_journal_page_last 1021
_journal_paper_doi 10.1021/acs.inorgchem.5b01424
_journal_volume 55
_journal_year 2016
_chemical_formula_moiety 'C23 H33 F6 O P Pt Zr'
_chemical_formula_sum 'C23 H33 F6 O P Pt Zr'
_chemical_formula_weight 756.77
_space_group_crystal_system triclinic
_space_group_IT_number 2
_space_group_name_Hall '-P 1'
_space_group_name_H-M_alt 'P -1'
_symmetry_space_group_name_Hall '-P 1'
_symmetry_space_group_name_H-M 'P -1'
_atom_sites_solution_hydrogens geom
_atom_sites_solution_primary direct
_audit_creation_date 2015-05-19
_audit_creation_method
;
Olex2 1.2
(compiled 2015.01.26 svn.r3150 for OlexSys, GUI svn.r4998)
;
_cell_angle_alpha 78.199(4)
_cell_angle_beta 88.772(5)
_cell_angle_gamma 71.330(4)
_cell_formula_units_Z 2
_cell_length_a 8.4592(8)
_cell_length_b 9.9099(10)
_cell_length_c 16.1139(17)
_cell_measurement_reflns_used 9885
_cell_measurement_temperature 296.15
_cell_measurement_theta_max 27.71
_cell_measurement_theta_min 2.22
_cell_volume 1251.3(2)
_computing_molecular_graphics 'Olex2 (Dolomanov et al., 2009)'
_computing_publication_material 'Olex2 (Dolomanov et al., 2009)'
_computing_structure_refinement 'olex2.refine (Bourhis et al., 2015)'
_computing_structure_solution 'SIR2004 (Burla et al., 2007)'
_diffrn_ambient_temperature 296.15
_diffrn_detector 'Bruker area detector'
_diffrn_detector_type 'CCD area detector'
_diffrn_measured_fraction_theta_full 0.999
_diffrn_measured_fraction_theta_max 0.993
_diffrn_measurement_device 'Bruker Apex II kappa CCD area detector'
_diffrn_measurement_device_type 'Bruker Apex II kappa CCDC area detector'
_diffrn_measurement_method '\f and \w scans'
_diffrn_radiation_monochromator graphite
_diffrn_radiation_type MoK\a
_diffrn_radiation_wavelength 0.71073
_diffrn_reflns_av_R_equivalents 0.0210
_diffrn_reflns_av_unetI/netI 0.0201
_diffrn_reflns_laue_measured_fraction_full 0.999
_diffrn_reflns_laue_measured_fraction_max 0.993
_diffrn_reflns_limit_h_max 11
_diffrn_reflns_limit_h_min -11
_diffrn_reflns_limit_k_max 12
_diffrn_reflns_limit_k_min -11
_diffrn_reflns_limit_l_max 20
_diffrn_reflns_limit_l_min -20
_diffrn_reflns_number 21217
_diffrn_reflns_point_group_measured_fraction_full 0.999
_diffrn_reflns_point_group_measured_fraction_max 0.993
_diffrn_reflns_theta_full 25.242
_diffrn_reflns_theta_max 27.731
_diffrn_reflns_theta_min 2.323
_diffrn_source 'fine-focus sealed tube'
_exptl_absorpt_coefficient_mu 6.123
_exptl_absorpt_correction_T_max 0.7456
_exptl_absorpt_correction_T_min 0.5045
_exptl_absorpt_correction_type multi-scan
_exptl_absorpt_process_details
;
SADABS-2008/1 (Bruker,2008) was used for absorption correction.
wR2(int) was 0.0879 before and 0.0326 after correction.
The Ratio of minimum to maximum transmission is 0.6766.
The \l/2 correction factor is 0.0015.
;
_exptl_crystal_colour 'clear yellowish yellow'
_exptl_crystal_colour_lustre clear
_exptl_crystal_colour_modifier yellowish
_exptl_crystal_colour_primary yellow
_exptl_crystal_density_diffrn 2.009
_exptl_crystal_description block
_exptl_crystal_F_000 732
_exptl_crystal_recrystallization_method 'Layered benzene:hexane - slow evaporation at room temperature'
_exptl_crystal_size_max 0.35
_exptl_crystal_size_mid 0.24
_exptl_crystal_size_min 0.20
_refine_diff_density_max 1.376
_refine_diff_density_min -2.087
_refine_diff_density_rms 0.144
_refine_ls_extinction_method none
_refine_ls_goodness_of_fit_ref 1.381
_refine_ls_hydrogen_treatment constr
_refine_ls_matrix_type full
_refine_ls_number_parameters 335
_refine_ls_number_reflns 5826
_refine_ls_number_restraints 45
_refine_ls_restrained_S_all 1.377
_refine_ls_R_factor_all 0.0346
_refine_ls_R_factor_gt 0.0342
_refine_ls_shift/su_max 0.000
_refine_ls_shift/su_mean 0.000
_refine_ls_structure_factor_coef Fsqd
_refine_ls_weighting_details 'w=1/[\s^2^(Fo^2^)+8.9936P] where P=(Fo^2^+2Fc^2^)/3'
_refine_ls_weighting_scheme calc
_refine_ls_wR_factor_gt 0.0781
_refine_ls_wR_factor_ref 0.0782
_reflns_Friedel_coverage 0.000
_reflns_number_gt 5774
_reflns_number_total 5826
_reflns_threshold_expression 'I > 2\s(I)'
_cod_data_source_file ic5b01424_si_002.cif
_cod_data_source_block amc352
_cod_database_code 4344710
_shelxl_version_number 2013-4
_shelx_space_group_comment
;
The symmetry employed for this shelxl refinement is uniquely defined
by the following loop, which should always be used as a source of
symmetry information in preference to the above space-group names.
They are only intended as comments.
;
_olex2_refinement_description
;
1. Others
 Fixed Sof: C16(0.5398) H16A(0.5398) H16B(0.5398) H16C(0.5398) C17(0.5398)
 H17A(0.5398) H17B(0.5398) H17C(0.5398) C18(0.5398) H18A(0.5398) H18B(0.5398)
 H18C(0.5398) C16A(0.4602) H16D(0.4602) H16E(0.4602) H16F(0.4602) C17A(0.4602)
 H17D(0.4602) H17E(0.4602) H17F(0.4602) C18A(0.4602) H18D(0.4602) H18E(0.4602)
 H18F(0.4602)
 Fixed Uiso: H1(0.033) H2(0.04) H3(0.051) H4(0.06) H5(0.05) H6(0.029)
 H7(0.035) H8(0.041) H9(0.045) H10(0.04) H12A(0.021) H12B(0.021) H20A(0.095)
 H20B(0.095) H20C(0.095) H21A(0.079) H21B(0.079) H21C(0.079) H22A(0.086)
 H22B(0.086) H22C(0.086) H23A(0.062) H23B(0.062) H23C(0.062) H16A(0.034)
 H16B(0.034) H16C(0.034) H17A(0.057) H17B(0.057) H17C(0.057) H18A(0.062)
 H18B(0.062) H18C(0.062) H16D(0.055) H16E(0.055) H16F(0.055) H17D(0.063)
 H17E(0.063) H17F(0.063) H18D(0.026) H18E(0.026) H18F(0.026)
 Fixed X: H1(-0.1348) H2(-0.1662) H3(-0.0404) H4(0.0647) H5(0.0051) H6(0.5438)
 H7(0.3437) H8(0.247) H9(0.3825) H10(0.5683) H12A(0.1145) H12B(0.299)
 H20A(0.231) H20B(0.1101) H20C(0.2996) H21A(0.2492) H21B(0.0641) H21C(0.0921)
 H22A(-0.0641) H22B(-0.1018) H22C(-0.0227) H23A(0.2828) H23B(0.4674)
 H23C(0.3151) H16A(0.5808) H16B(0.6023) H16C(0.7335) H17A(0.6897) H17B(0.5299)
 H17C(0.5203) H18A(0.4532) H18B(0.5133) H18C(0.647) H16D(0.5615) H16E(0.5884)
 H16F(0.7232) H17D(0.7225) H17E(0.5975) H17F(0.5566) H18D(0.6363) H18E(0.467)
 H18F(0.46)
 Fixed Y: H1(1.0421) H2(1.0241) H3(1.1939) H4(1.3244) H5(1.2351) H6(0.7672)
 H7(0.8566) H8(1.1294) H9(1.2096) H10(0.9834) H12A(0.5903) H12B(0.5131)
 H20A(0.8757) H20B(0.8234) H20C(0.7222) H21A(0.5098) H21B(0.5903) H21C(0.5294)
 H22A(0.7624) H22B(0.8242) H22C(0.9061) H23A(1.1911) H23B(1.1216) H23C(1.1992)
 H16A(0.575) H16B(0.7142) H16C(0.556) H17A(0.6042) H17B(0.7482) H17C(0.6057)
 H18A(0.4133) H18B(0.3891) H18C(0.3757) H16D(0.4938) H16E(0.6495) H16F(0.5101)
 H17D(0.5995) H17E(0.7567) H17F(0.6719) H18D(0.3815) H18E(0.4565) H18F(0.3939)
 Fixed Z: H1(0.2117) H2(0.3691) H3(0.416) H4(0.2869) H5(0.1604) H6(0.386)
 H7(0.4957) H8(0.4609) H9(0.3257) H10(0.2816) H12A(0.2486) H12B(0.2887)
 H20A(0.0151) H20B(-0.0366) H20C(-0.013) H21A(0.0693) H21B(0.0279) H21C(0.1282)
 H22A(0.1573) H22B(0.0574) H22C(0.1124) H23A(0.0729) H23B(0.1162) H23C(0.169)
 H16A(0.2946) H16B(0.2311) H16C(0.2328) H17A(0.0836) H17B(0.0694) H17C(0.0405)
 H18A(0.1445) H18B(0.2415) H18C(0.1693) H16D(0.2978) H16E(0.2735) H16F(0.2489)
 H17D(0.1077) H17E(0.1142) H17F(0.0472) H18D(0.1535) H18E(0.0958) H18F(0.1951)
;
_olex2_submission_original_sample_id amc352
_olex2_submission_special_instructions 'No special instructions were received'

loop_
_space_group_symop_operation_xyz
'x, y, z'
'-x, -y, -z'

loop_
_atom_site_label
_atom_site_type_symbol
_atom_site_fract_x
_atom_site_fract_y
_atom_site_fract_z
_atom_site_U_iso_or_equiv
_atom_site_adp_type
_atom_site_occupancy
_atom_site_site_symmetry_order
_atom_site_calc_flag
_atom_site_refinement_flags_posn
_atom_site_refinement_flags_adp
_atom_site_refinement_flags_occupancy
_atom_site_disorder_assembly
_atom_site_disorder_group
Pt1 Pt 0.30578(3) 0.94302(2) 0.16794(2) 0.01855(6) Uani 1 1 d . . . . .
Zr1 Zr 0.20024(6) 0.99153(5) 0.31086(3) 0.01463(10) Uani 1 1 d . . . . .
P1 P 0.29314(16) 0.71134(13) 0.17842(7) 0.0115(2) Uani 1 1 d . . . . .
F1 F -0.0813(5) 0.7144(5) 0.4385(2) 0.0385(9) Uani 1 1 d . . . . .
F2 F -0.0449(5) 0.5405(4) 0.3726(3) 0.0382(9) Uani 1 1 d . . . . .
F3 F -0.1267(4) 0.7617(4) 0.3039(2) 0.0314(8) Uani 1 1 d . . . . .
F4 F 0.2700(6) 0.4242(4) 0.4373(2) 0.0404(10) Uani 1 1 d . . . . .
F5 F 0.2292(5) 0.6001(4) 0.5026(2) 0.0357(9) Uani 1 1 d . . . . .
F6 F 0.4283(4) 0.5581(5) 0.4174(2) 0.0371(9) Uani 1 1 d . . . . .
O1 O 0.1615(5) 0.8022(4) 0.3527(2) 0.0181(7) Uani 1 1 d . . . . .
C1 C -0.0998(7) 1.0962(6) 0.2456(4) 0.0276(13) Uani 1 1 d . . . . .
H1 H -0.1348 1.0421 0.2117 0.033 Uiso 1 1 calc R . . . .
C2 C -0.1159(8) 1.0861(7) 0.3334(5) 0.0331(14) Uani 1 1 d . . . . .
H2 H -0.1662 1.0241 0.3691 0.040 Uiso 1 1 calc R . . . .
C3 C -0.0469(8) 1.1806(8) 0.3596(5) 0.0422(18) Uani 1 1 d . . . . .
H3 H -0.0404 1.1939 0.4160 0.051 Uiso 1 1 calc R . . . .
C4 C 0.0116(9) 1.2530(7) 0.2875(6) 0.050(2) Uani 1 1 d . . . . .
H4 H 0.0647 1.3244 0.2869 0.060 Uiso 1 1 calc R . . . .
C5 C -0.0208(9) 1.2033(7) 0.2172(5) 0.0417(18) Uani 1 1 d . . . . .
H5 H 0.0051 1.2351 0.1604 0.050 Uiso 1 1 calc R . . . .
C6 C 0.4873(7) 0.8663(7) 0.3876(4) 0.0245(12) Uani 1 1 d . . . . .
H6 H 0.5438 0.7672 0.3860 0.029 Uiso 1 1 calc R . . . .
C7 C 0.3762(8) 0.9160(8) 0.4490(4) 0.0290(13) Uani 1 1 d . . . . .
H7 H 0.3437 0.8566 0.4957 0.035 Uiso 1 1 calc R . . . .
C8 C 0.3219(8) 1.0671(8) 0.4295(4) 0.0341(15) Uani 1 1 d . . . . .
H8 H 0.2470 1.1294 0.4609 0.041 Uiso 1 1 calc R . . . .
C9 C 0.3983(9) 1.1120(8) 0.3542(5) 0.0371(16) Uani 1 1 d . . . . .
H9 H 0.3825 1.2096 0.3257 0.045 Uiso 1 1 calc R . . . .
C10 C 0.5010(8) 0.9862(8) 0.3296(4) 0.0332(14) Uani 1 1 d . . . . .
H10 H 0.5683 0.9834 0.2816 0.040 Uiso 1 1 calc R . . . .
C11 C 0.1569(6) 0.6668(5) 0.3530(3) 0.0141(9) Uani 1 1 d . . . . .
C12 C 0.2118(7) 0.6091(6) 0.2709(3) 0.0178(10) Uani 1 1 d . . . . .
H12A H 0.1145 0.5903 0.2486 0.021 Uiso 1 1 calc R . . . .
H12B H 0.2990 0.5131 0.2887 0.021 Uiso 1 1 calc R . . . .
C13 C -0.0248(7) 0.6694(7) 0.3681(4) 0.0233(12) Uani 1 1 d . . . . .
C14 C 0.2715(7) 0.5615(6) 0.4289(3) 0.0233(12) Uani 1 1 d . . . . .
C15 C 0.5091(7) 0.5891(6) 0.1705(3) 0.0238(12) Uani 1 1 d D . . . .
C19 C 0.1492(9) 0.7178(6) 0.0889(4) 0.0277(13) Uani 1 1 d . . . . .
C20 C 0.2022(14) 0.7912(12) 0.0063(4) 0.064(3) Uani 1 1 d . . . . .
H20A H 0.2310 0.8757 0.0151 0.095 Uiso 1 1 calc GR . . . .
H20B H 0.1101 0.8234 -0.0366 0.095 Uiso 1 1 calc GR . . . .
H20C H 0.2996 0.7222 -0.0130 0.095 Uiso 1 1 calc GR . . . .
C21 C 0.1376(12) 0.5743(8) 0.0776(5) 0.052(2) Uani 1 1 d . . . . .
H21A H 0.2492 0.5098 0.0693 0.079 Uiso 1 1 calc GR . . . .
H21B H 0.0641 0.5903 0.0279 0.079 Uiso 1 1 calc GR . . . .
H21C H 0.0921 0.5294 0.1282 0.079 Uiso 1 1 calc GR . . . .
C22 C -0.0254(10) 0.8109(10) 0.1055(5) 0.057(3) Uani 1 1 d . . . . .
H22A H -0.0641 0.7624 0.1573 0.086 Uiso 1 1 calc GR . . . .
H22B H -0.1018 0.8242 0.0574 0.086 Uiso 1 1 calc GR . . . .
H22C H -0.0227 0.9061 0.1124 0.086 Uiso 1 1 calc GR . . . .
C23 C 0.3484(11) 1.1396(7) 0.1260(4) 0.0414(18) Uani 1 1 d . . . . .
H23A H 0.2828 1.1911 0.0729 0.062 Uiso 1 1 calc GR . . . .
H23B H 0.4674 1.1216 0.1162 0.062 Uiso 1 1 calc GR . . . .
H23C H 0.3151 1.1992 0.1690 0.062 Uiso 1 1 calc GR . . . .
C16 C 0.616(2) 0.6105(17) 0.2383(8) 0.023(3) Uani 0.5398 1 d D U P A 1
H16A H 0.5808 0.5750 0.2946 0.034 Uiso 0.5398 1 calc GR . P A 1
H16B H 0.6023 0.7142 0.2311 0.034 Uiso 0.5398 1 calc GR . P A 1
H16C H 0.7335 0.5560 0.2328 0.034 Uiso 0.5398 1 calc GR . P A 1
C17 C 0.567(2) 0.641(2) 0.0832(6) 0.038(4) Uani 0.5398 1 d D U P A 1
H17A H 0.6897 0.6042 0.0836 0.057 Uiso 0.5398 1 calc GR . P A 1
H17B H 0.5299 0.7482 0.0694 0.057 Uiso 0.5398 1 calc GR . P A 1
H17C H 0.5203 0.6057 0.0405 0.057 Uiso 0.5398 1 calc GR . P A 1
C18 C 0.533(4) 0.4274(11) 0.1825(14) 0.041(5) Uani 0.5398 1 d D U P A 1
H18A H 0.4532 0.4133 0.1445 0.062 Uiso 0.5398 1 calc GR . P A 1
H18B H 0.5133 0.3891 0.2415 0.062 Uiso 0.5398 1 calc GR . P A 1
H18C H 0.6470 0.3757 0.1693 0.062 Uiso 0.5398 1 calc GR . P A 1
C16A C 0.604(3) 0.558(2) 0.2552(9) 0.036(5) Uani 0.4602 1 d D U P A 2
H16D H 0.5615 0.4938 0.2978 0.055 Uiso 0.4602 1 calc GR . P A 2
H16E H 0.5884 0.6495 0.2735 0.055 Uiso 0.4602 1 calc GR . P A 2
H16F H 0.7232 0.5101 0.2489 0.055 Uiso 0.4602 1 calc GR . P A 2
C17A C 0.605(3) 0.661(2) 0.1040(11) 0.042(5) Uani 0.4602 1 d D U P A 2
H17D H 0.7225 0.5995 0.1077 0.063 Uiso 0.4602 1 calc GR . P A 2
H17E H 0.5975 0.7567 0.1142 0.063 Uiso 0.4602 1 calc GR . P A 2
H17F H 0.5566 0.6719 0.0472 0.063 Uiso 0.4602 1 calc GR . P A 2
C18A C 0.519(3) 0.4422(12) 0.1521(11) 0.017(4) Uani 0.4602 1 d D U P A 2
H18D H 0.6363 0.3815 0.1535 0.026 Uiso 0.4602 1 calc GR . P A 2
H18E H 0.4670 0.4565 0.0958 0.026 Uiso 0.4602 1 calc GR . P A 2
H18F H 0.4600 0.3939 0.1951 0.026 Uiso 0.4602 1 calc GR . P A 2

loop_
_atom_site_aniso_label
_atom_site_aniso_U_11
_atom_site_aniso_U_22
_atom_site_aniso_U_33
_atom_site_aniso_U_23
_atom_site_aniso_U_13
_atom_site_aniso_U_12
Pt1 0.03410(12) 0.01289(10) 0.01287(10) -0.00418(7) 0.00695(8) -0.01280(8)
Zr1 0.0137(2) 0.0143(2) 0.0163(2) -0.00539(18) 0.00014(18) -0.00381(18)
P1 0.0158(6) 0.0113(6) 0.0087(5) 0.0008(4) 0.0006(4) -0.0081(5)
F1 0.033(2) 0.059(3) 0.035(2) -0.0254(19) 0.0211(17) -0.0218(19)
F2 0.048(2) 0.036(2) 0.047(2) -0.0160(18) 0.0190(19) -0.0322(19)
F3 0.0124(15) 0.042(2) 0.041(2) -0.0139(17) -0.0004(14) -0.0075(15)
F4 0.059(3) 0.0187(18) 0.031(2) 0.0066(15) 0.0021(18) -0.0026(17)
F5 0.045(2) 0.044(2) 0.0134(16) -0.0031(15) 0.0058(15) -0.0093(18)
F6 0.0199(17) 0.054(2) 0.0225(18) 0.0082(17) -0.0055(14) -0.0016(17)
O1 0.0204(19) 0.0173(18) 0.0191(18) -0.0032(14) 0.0000(15) -0.0098(15)
C1 0.017(3) 0.021(3) 0.041(3) -0.012(3) -0.007(2) 0.004(2)
C2 0.018(3) 0.034(3) 0.044(4) -0.016(3) 0.001(3) 0.001(2)
C3 0.024(3) 0.045(4) 0.059(5) -0.038(4) 0.002(3) 0.004(3)
C4 0.031(4) 0.015(3) 0.103(7) -0.023(4) -0.011(4) 0.001(3)
C5 0.030(4) 0.026(3) 0.053(4) 0.005(3) -0.012(3) 0.004(3)
C6 0.012(2) 0.029(3) 0.032(3) -0.010(2) -0.010(2) -0.002(2)
C7 0.026(3) 0.044(4) 0.020(3) -0.006(3) -0.005(2) -0.014(3)
C8 0.029(3) 0.039(4) 0.036(3) -0.026(3) -0.011(3) -0.002(3)
C9 0.038(4) 0.030(3) 0.050(4) -0.007(3) -0.011(3) -0.021(3)
C10 0.024(3) 0.051(4) 0.031(3) -0.011(3) 0.001(3) -0.020(3)
C11 0.015(2) 0.012(2) 0.015(2) -0.0014(18) 0.0040(18) -0.0061(18)
C12 0.018(2) 0.019(3) 0.016(2) 0.001(2) 0.0019(19) -0.008(2)
C13 0.021(3) 0.029(3) 0.027(3) -0.012(2) 0.011(2) -0.015(2)
C14 0.027(3) 0.024(3) 0.014(2) 0.002(2) 0.003(2) -0.004(2)
C15 0.023(3) 0.026(3) 0.029(3) -0.014(2) 0.010(2) -0.012(2)
C19 0.044(4) 0.018(3) 0.021(3) -0.005(2) -0.007(3) -0.008(3)
C20 0.103(8) 0.090(7) 0.016(3) -0.003(4) -0.006(4) -0.061(6)
C21 0.074(6) 0.025(3) 0.055(5) -0.002(3) -0.043(4) -0.013(4)
C22 0.046(5) 0.068(6) 0.045(5) -0.030(4) -0.029(4) 0.013(4)
C23 0.072(5) 0.026(3) 0.032(3) -0.004(3) 0.010(3) -0.026(4)
C16 0.012(5) 0.029(9) 0.029(6) -0.014(5) 0.006(5) -0.005(6)
C17 0.022(7) 0.067(9) 0.039(7) -0.023(6) 0.009(5) -0.025(6)
C18 0.030(8) 0.021(6) 0.069(15) -0.014(7) -0.004(12) 0.000(6)
C16A 0.024(8) 0.046(14) 0.047(11) -0.031(8) 0.001(8) -0.008(9)
C17A 0.028(9) 0.049(9) 0.060(10) -0.020(8) 0.028(8) -0.022(7)
C18A 0.008(6) 0.019(6) 0.023(9) -0.007(5) -0.006(7) 0.001(5)

loop_
_atom_type_symbol
_atom_type_description
_atom_type_scat_dispersion_real
_atom_type_scat_dispersion_imag
_atom_type_scat_source
C C 0.0033 0.0016 'International Tables Vol C Tables 4.2.6.8 and 6.1.1.4'
H H 0.0000 0.0000 'International Tables Vol C Tables 4.2.6.8 and 6.1.1.4'
F F 0.0171 0.0103 'International Tables Vol C Tables 4.2.6.8 and 6.1.1.4'
O O 0.0106 0.0060 'International Tables Vol C Tables 4.2.6.8 and 6.1.1.4'
P P 0.1023 0.0942 'International Tables Vol C Tables 4.2.6.8 and 6.1.1.4'
Pt Pt -1.7033 8.3905 'International Tables Vol C Tables 4.2.6.8 and 6.1.1.4'
Zr Zr -2.9673 0.5597 'International Tables Vol C Tables 4.2.6.8 and 6.1.1.4'

loop_
_geom_angle_atom_site_label_1
_geom_angle_atom_site_label_2
_geom_angle_atom_site_label_3
_geom_angle
P1 Pt1 Zr1 100.39(3)
C23 Pt1 Zr1 96.2(2)
C23 Pt1 P1 163.4(2)
Pt1 Zr1 C1 89.43(15)
Pt1 Zr1 C2 120.65(16)
Pt1 Zr1 C3 134.80(19)
Pt1 Zr1 C5 81.91(19)
Pt1 Zr1 C6 93.93(14)
Pt1 Zr1 C7 125.85(15)
Pt1 Zr1 C8 132.49(17)
Pt1 Zr1 C10 80.47(15)
O1 Zr1 Pt1 96.66(11)
O1 Zr1 C1 88.79(18)
O1 Zr1 C2 80.8(2)
O1 Zr1 C3 105.1(2)
O1 Zr1 C5 120.7(2)
O1 Zr1 C6 85.26(18)
O1 Zr1 C7 82.59(19)
O1 Zr1 C8 110.6(2)
O1 Zr1 C9 134.7(2)
O1 Zr1 C10 115.0(2)
C1 Zr1 C2 31.6(2)
C3 Zr1 C1 52.7(2)
C3 Zr1 C2 31.3(2)
C3 Zr1 C6 126.5(2)
C5 Zr1 C1 32.3(2)
C5 Zr1 C2 52.5(2)
C5 Zr1 C3 52.9(3)
C5 Zr1 C6 153.9(2)
C5 Zr1 C10 122.9(2)
C6 Zr1 C1 173.5(2)
C6 Zr1 C2 143.8(2)
C7 Zr1 C1 144.3(2)
C7 Zr1 C2 112.7(2)
C7 Zr1 C3 96.3(2)
C7 Zr1 C5 143.6(2)
C7 Zr1 C6 31.9(2)
C7 Zr1 C10 52.8(2)
C8 Zr1 C1 127.8(2)
C8 Zr1 C2 102.1(2)
C8 Zr1 C3 75.2(2)
C8 Zr1 C5 112.9(2)
C8 Zr1 C6 52.6(2)
C8 Zr1 C7 31.7(2)
C8 Zr1 C10 53.1(2)
C9 Zr1 Pt1 101.74(18)
C9 Zr1 C1 132.0(2)
C9 Zr1 C2 121.7(2)
C9 Zr1 C3 90.5(2)
C9 Zr1 C5 102.7(2)
C9 Zr1 C6 52.7(2)
C9 Zr1 C7 53.1(2)
C9 Zr1 C8 32.6(2)
C9 Zr1 C10 32.0(2)
C10 Zr1 C1 155.0(2)
C10 Zr1 C2 153.3(2)
C10 Zr1 C3 122.3(2)
C10 Zr1 C6 31.5(2)
C12 P1 Pt1 124.62(18)
C12 P1 C19 101.4(3)
C15 P1 Pt1 107.50(16)
C15 P1 C12 103.8(2)
C15 P1 C19 111.9(3)
C19 P1 Pt1 107.55(18)
C11 O1 Zr1 158.9(3)
Zr1 C1 H1 117.9
C2 C1 Zr1 74.6(3)
C2 C1 H1 126.6
C2 C1 C5 106.7(6)
C5 C1 Zr1 73.0(3)
C5 C1 H1 126.6
Zr1 C2 H2 119.3
C1 C2 Zr1 73.8(3)
C1 C2 H2 125.3
C3 C2 Zr1 73.3(4)
C3 C2 C1 109.3(7)
C3 C2 H2 125.3
Zr1 C3 H3 117.5
C2 C3 Zr1 75.4(4)
C2 C3 H3 126.3
C2 C3 C4 107.4(7)
C4 C3 Zr1 72.9(4)
C4 C3 H3 126.3
C3 C4 H4 125.6
C5 C4 C3 108.9(7)
C5 C4 H4 125.6
Zr1 C5 H5 117.8
C1 C5 Zr1 74.7(3)
C1 C5 H5 126.2
C4 C5 Zr1 73.3(4)
C4 C5 C1 107.6(7)
C4 C5 H5 126.2
Zr1 C6 H6 118.6
C7 C6 Zr1 73.6(3)
C7 C6 H6 125.7
C10 C6 Zr1 74.0(3)
C10 C6 H6 125.7
C10 C6 C7 108.5(6)
Zr1 C7 H7 117.6
C6 C7 Zr1 74.5(3)
C6 C7 H7 126.0
C8 C7 Zr1 73.8(3)
C8 C7 C6 108.1(6)
C8 C7 H7 126.0
Zr1 C8 H8 118.0
C7 C8 Zr1 74.5(3)
C7 C8 H8 126.1
C7 C8 C9 107.8(6)
C9 C8 Zr1 73.4(4)
C9 C8 H8 126.1
Zr1 C9 H9 116.9
C8 C9 Zr1 74.1(4)
C8 C9 H9 126.2
C10 C9 Zr1 74.9(4)
C10 C9 C8 107.5(6)
C10 C9 H9 126.2
Zr1 C10 H10 118.4
C6 C10 Zr1 74.5(3)
C6 C10 C9 108.1(6)
C6 C10 H10 126.0
C9 C10 Zr1 73.1(4)
C9 C10 H10 126.0
O1 C11 C12 115.8(4)
O1 C11 C13 107.2(4)
O1 C11 C14 107.4(4)
C13 C11 C12 108.3(4)
C13 C11 C14 109.0(4)
C14 C11 C12 108.9(4)
P1 C12 H12A 106.5
P1 C12 H12B 106.5
C11 C12 P1 123.5(4)
C11 C12 H12A 106.5
C11 C12 H12B 106.5
H12A C12 H12B 106.5
F1 C13 F2 107.5(5)
F1 C13 F3 106.6(5)
F1 C13 C11 112.5(5)
F2 C13 F3 106.6(5)
F2 C13 C11 113.2(5)
F3 C13 C11 110.1(4)
F4 C14 C11 112.3(5)
F5 C14 F4 107.0(4)
F5 C14 C11 112.9(5)
F6 C14 F4 106.9(5)
F6 C14 F5 107.5(5)
F6 C14 C11 110.0(4)
C16 C15 P1 106.3(7)
C16 C15 C17 109.0(9)
C16 C15 C18 108.6(11)
C17 C15 P1 107.3(8)
C18 C15 P1 116.6(12)
C18 C15 C17 108.8(13)
C16A C15 P1 108.5(10)
C16A C15 C17A 106.5(13)
C17A C15 P1 112.0(10)
C18A C15 P1 114.4(10)
C18A C15 C16A 106.6(11)
C18A C15 C17A 108.5(13)
C20 C19 P1 109.2(5)
C20 C19 C22 108.3(7)
C21 C19 P1 116.5(4)
C21 C19 C20 108.0(6)
C21 C19 C22 107.3(7)
C22 C19 P1 107.3(4)
C19 C20 H20A 109.5
C19 C20 H20B 109.5
C19 C20 H20C 109.5
H20A C20 H20B 109.5
H20A C20 H20C 109.5
H20B C20 H20C 109.5
C19 C21 H21A 109.5
C19 C21 H21B 109.5
C19 C21 H21C 109.5
H21A C21 H21B 109.5
H21A C21 H21C 109.5
H21B C21 H21C 109.5
C19 C22 H22A 109.5
C19 C22 H22B 109.5
C19 C22 H22C 109.5
H22A C22 H22B 109.5
H22A C22 H22C 109.5
H22B C22 H22C 109.5
Pt1 C23 H23A 109.5
Pt1 C23 H23B 109.5
Pt1 C23 H23C 109.5
H23A C23 H23B 109.5
H23A C23 H23C 109.5
H23B C23 H23C 109.5
C15 C16 H16A 109.5
C15 C16 H16B 109.5
C15 C16 H16C 109.5
H16A C16 H16B 109.5
H16A C16 H16C 109.5
H16B C16 H16C 109.5
C15 C17 H17A 109.5
C15 C17 H17B 109.5
C15 C17 H17C 109.5
H17A C17 H17B 109.5
H17A C17 H17C 109.5
H17B C17 H17C 109.5
C15 C18 H18A 109.5
C15 C18 H18B 109.5
C15 C18 H18C 109.5
H18A C18 H18B 109.5
H18A C18 H18C 109.5
H18B C18 H18C 109.5
C15 C16A H16D 109.5
C15 C16A H16E 109.5
C15 C16A H16F 109.5
H16D C16A H16E 109.5
H16D C16A H16F 109.5
H16E C16A H16F 109.5
C15 C17A H17D 109.5
C15 C17A H17E 109.5
C15 C17A H17F 109.5
H17D C17A H17E 109.5
H17D C17A H17F 109.5
H17E C17A H17F 109.5
C15 C18A H18D 109.5
C15 C18A H18E 109.5
C15 C18A H18F 109.5
H18D C18A H18E 109.5
H18D C18A H18F 109.5
H18E C18A H18F 109.5

loop_
_geom_bond_atom_site_label_1
_geom_bond_atom_site_label_2
_geom_bond_distance
Pt1 Zr1 2.5341(6)
Pt1 P1 2.3041(12)
Pt1 C23 2.070(6)
Zr1 O1 1.987(4)
Zr1 C1 2.570(6)
Zr1 C2 2.580(6)
Zr1 C3 2.554(6)
Zr1 C5 2.548(6)
Zr1 C6 2.557(5)
Zr1 C7 2.545(6)
Zr1 C8 2.537(6)
Zr1 C9 2.528(6)
Zr1 C10 2.551(6)
P1 C12 1.872(5)
P1 C15 1.859(6)
P1 C19 1.886(6)
F1 C13 1.327(7)
F2 C13 1.330(7)
F3 C13 1.340(7)
F4 C14 1.344(7)
F5 C14 1.328(6)
F6 C14 1.326(7)
O1 C11 1.353(6)
C1 H1 0.9500
C1 C2 1.404(9)
C1 C5 1.422(10)
C2 H2 0.9500
C2 C3 1.385(10)
C3 H3 0.9500
C3 C4 1.404(12)
C4 H4 0.9500
C4 C5 1.389(12)
C5 H5 0.9500
C6 H6 0.9500
C6 C7 1.403(9)
C6 C10 1.389(9)
C7 H7 0.9500
C7 C8 1.388(10)
C8 H8 0.9500
C8 C9 1.420(10)
C9 H9 0.9500
C9 C10 1.400(10)
C10 H10 0.9500
C11 C12 1.552(7)
C11 C13 1.544(7)
C11 C14 1.550(7)
C12 H12A 0.9900
C12 H12B 0.9900
C15 C16 1.521(8)
C15 C17 1.526(8)
C15 C18 1.521(8)
C15 C16A 1.522(8)
C15 C17A 1.527(8)
C15 C18A 1.520(8)
C19 C20 1.512(10)
C19 C21 1.504(9)
C19 C22 1.522(10)
C20 H20A 0.9800
C20 H20B 0.9800
C20 H20C 0.9800
C21 H21A 0.9800
C21 H21B 0.9800
C21 H21C 0.9800
C22 H22A 0.9800
C22 H22B 0.9800
C22 H22C 0.9800
C23 H23A 0.9800
C23 H23B 0.9800
C23 H23C 0.9800
C16 H16A 0.9800
C16 H16B 0.9800
C16 H16C 0.9800
C17 H17A 0.9800
C17 H17B 0.9800
C17 H17C 0.9800
C18 H18A 0.9800
C18 H18B 0.9800
C18 H18C 0.9800
C16A H16D 0.9800
C16A H16E 0.9800
C16A H16F 0.9800
C17A H17D 0.9800
C17A H17E 0.9800
C17A H17F 0.9800
C18A H18D 0.9800
C18A H18E 0.9800
C18A H18F 0.9800

loop_
_geom_torsion_atom_site_label_1
_geom_torsion_atom_site_label_2
_geom_torsion_atom_site_label_3
_geom_torsion_atom_site_label_4
_geom_torsion
Pt1 P1 C12 C11 -4.8(5)
Pt1 P1 C15 C16 54.3(6)
Pt1 P1 C15 C17 -62.2(7)
Pt1 P1 C15 C18 175.6(9)
Pt1 P1 C15 C16A 77.1(9)
Pt1 P1 C15 C17A -40.1(10)
Pt1 P1 C15 C18A -164.1(8)
Pt1 P1 C19 C20 50.7(6)
Pt1 P1 C19 C21 173.4(6)
Pt1 P1 C19 C22 -66.5(6)
Zr1 O1 C11 C12 -2.2(12)
Zr1 O1 C11 C13 -123.2(9)
Zr1 O1 C11 C14 119.7(9)
Zr1 C1 C2 C3 65.3(5)
Zr1 C1 C5 C4 -66.4(5)
Zr1 C2 C3 C4 66.4(5)
Zr1 C3 C4 C5 68.0(5)
Zr1 C6 C7 C8 -66.8(4)
Zr1 C6 C10 C9 65.9(4)
Zr1 C7 C8 C9 -66.3(4)
Zr1 C8 C9 C10 -68.0(4)
Zr1 C9 C10 C6 -66.8(4)
O1 C11 C12 P1 3.8(6)
O1 C11 C13 F1 -55.8(6)
O1 C11 C13 F2 -177.9(4)
O1 C11 C13 F3 63.0(6)
O1 C11 C14 F4 177.2(4)
O1 C11 C14 F5 56.2(6)
O1 C11 C14 F6 -63.9(6)
C1 C2 C3 Zr1 -65.6(4)
C1 C2 C3 C4 0.8(7)
C2 C1 C5 Zr1 67.5(4)
C2 C1 C5 C4 1.1(7)
C2 C3 C4 C5 -0.1(8)
C3 C4 C5 Zr1 -68.0(5)
C3 C4 C5 C1 -0.6(8)
C5 C1 C2 Zr1 -66.4(4)
C5 C1 C2 C3 -1.2(7)
C6 C7 C8 Zr1 67.3(4)
C6 C7 C8 C9 0.9(7)
C7 C6 C10 Zr1 -66.0(4)
C7 C6 C10 C9 -0.1(7)
C7 C8 C9 Zr1 67.1(4)
C7 C8 C9 C10 -0.9(7)
C8 C9 C10 Zr1 67.5(4)
C8 C9 C10 C6 0.6(7)
C10 C6 C7 Zr1 66.3(4)
C10 C6 C7 C8 -0.5(7)
C12 P1 C15 C16 -79.3(6)
C12 P1 C15 C17 164.1(7)
C12 P1 C15 C18 41.9(10)
C12 P1 C15 C16A -56.6(9)
C12 P1 C15 C17A -173.8(10)
C12 P1 C15 C18A 62.2(8)
C12 P1 C19 C20 -177.1(6)
C12 P1 C19 C21 -54.5(7)
C12 P1 C19 C22 65.7(6)
C12 C11 C13 F1 178.5(5)
C12 C11 C13 F2 56.5(6)
C12 C11 C13 F3 -62.7(5)
C12 C11 C14 F4 -56.7(6)
C12 C11 C14 F5 -177.7(5)
C12 C11 C14 F6 62.3(6)
C13 C11 C12 P1 124.3(4)
C13 C11 C14 F4 61.3(6)
C13 C11 C14 F5 -59.7(6)
C13 C11 C14 F6 -179.8(5)
C14 C11 C12 P1 -117.3(4)
C14 C11 C13 F1 60.2(6)
C14 C11 C13 F2 -61.9(6)
C14 C11 C13 F3 179.0(4)
C15 P1 C12 C11 118.2(4)
C15 P1 C19 C20 -67.1(6)
C15 P1 C19 C21 55.5(7)
C15 P1 C19 C22 175.7(5)
C19 P1 C12 C11 -125.6(4)
C19 P1 C15 C16 172.2(6)
C19 P1 C15 C17 55.6(7)
C19 P1 C15 C18 -66.6(10)
C19 P1 C15 C16A -165.1(9)
C19 P1 C15 C17A 77.7(10)
C19 P1 C15 C18A -46.3(8)
